data_1542604
loop_
_publ_author_name
'Jardim, Guilherme A. M.'
'da Silva J\'unior, Eufr\^anio N.'
'Bower, John F.'

_publ_section_title
;
 Overcoming naphthoquinone deactivation: rhodium-catalyzed C-5 selective
 C--H iodination as a gateway to functionalized derivatives
;
_journal_issue 6
_journal_name_full 'Chem. Sci.'
_journal_page_first 3780
_journal_paper_doi 10.1039/C6SC00302H
_journal_volume 7
_journal_year 2016
_chemical_formula_moiety 'C14 H23 O5 Rh'
_chemical_formula_sum 'C14 H23 O5 Rh'
_chemical_formula_weight 374.23
_chemical_name_systematic
;
 ?
;
_space_group_crystal_system monoclinic
_space_group_IT_number 14
_space_group_name_Hall '-P 2yn'
_space_group_name_H-M_alt 'P 1 21/n 1'
_symmetry_space_group_name_Hall '-P 2yn'
_symmetry_space_group_name_H-M 'P 1 21/n 1'
_atom_sites_solution_hydrogens mixed
_atom_sites_solution_primary iterative
_audit_creation_date 2015-09-03
_audit_creation_method
;
Olex2 1.2
(compiled 2015.01.26 svn.r3150 for OlexSys, GUI svn.r4998)
;
_audit_update_record
;
2015-12-10 deposited with the CCDC.
2016-02-19 downloaded from the CCDC.
;
_cell_angle_alpha 90
_cell_angle_beta 93.426(2)
_cell_angle_gamma 90
_cell_formula_units_Z 4
_cell_length_a 7.2023(3)
_cell_length_b 13.3209(4)
_cell_length_c 16.1663(5)
_cell_measurement_reflns_used 3053
_cell_measurement_temperature 100(2)
_cell_measurement_theta_max 27.18
_cell_measurement_theta_min 2.52
_cell_volume 1548.24(9)
_computing_cell_refinement 'SAINT v8.34A (Bruker, 2013)'
_computing_data_reduction 'SAINT v8.34A (Bruker, 2013)'
_computing_molecular_graphics 'Olex2 (Dolomanov et al., 2009)'
_computing_publication_material 'Olex2 (Dolomanov et al., 2009)'
_computing_structure_refinement 'ShelXL (Sheldrick, 2008)'
_computing_structure_solution
;
Superflip (Palatinus & Chapuis, 2007;Palatinus & van der Lee, 2008;
Palatinus et al., 2012)
;
_diffrn_ambient_temperature 100(2)
_diffrn_detector 'Bruker area detector'
_diffrn_detector_type 'CCD area detector'
_diffrn_measured_fraction_theta_full 1.000
_diffrn_measured_fraction_theta_max 0.999
_diffrn_measurement_device 'Bruker Apex II kappa CCD area detector'
_diffrn_measurement_device_type 'Bruker Apex II kappa CCD area detector'
_diffrn_measurement_method '\f and \w scans'
_diffrn_radiation_monochromator graphite
_diffrn_radiation_type MoK\a
_diffrn_radiation_wavelength 0.71073
_diffrn_reflns_av_unetI/netI 0.0380
_diffrn_reflns_Laue_measured_fraction_full 1.000
_diffrn_reflns_Laue_measured_fraction_max 0.999
_diffrn_reflns_limit_h_max 9
_diffrn_reflns_limit_h_min -9
_diffrn_reflns_limit_k_max 17
_diffrn_reflns_limit_k_min 0
_diffrn_reflns_limit_l_max 21
_diffrn_reflns_limit_l_min 0
_diffrn_reflns_number 3802
_diffrn_reflns_point_group_measured_fraction_full 1.000
_diffrn_reflns_point_group_measured_fraction_max 0.999
_diffrn_reflns_theta_full 25.242
_diffrn_reflns_theta_max 27.991
_diffrn_reflns_theta_min 1.982
_diffrn_source 'fine-focus sealed tube'
_diffrn_standards_number 0
_exptl_absorpt_coefficient_mu 1.118
_exptl_absorpt_correction_T_max 0.7456
_exptl_absorpt_correction_T_min 0.6174
_exptl_absorpt_correction_type multi-scan
_exptl_absorpt_process_details
;
SADABS-2014/4 (Bruker,2014/4) was used for absorption correction.
wR2(int) was 0.0844 before and 0.0620 after correction.
The Ratio of minimum to maximum transmission is 0.8281.
The \l/2 correction factor is 0.00150.
;
_exptl_crystal_colour orange
_exptl_crystal_colour_primary orange
_exptl_crystal_density_diffrn 1.606
_exptl_crystal_description plate
_exptl_crystal_F_000 768
_exptl_crystal_size_max 0.64
_exptl_crystal_size_mid 0.26
_exptl_crystal_size_min 0.1
_refine_diff_density_max 0.811
_refine_diff_density_min -0.542
_refine_diff_density_rms 0.102
_refine_ls_extinction_method none
_refine_ls_goodness_of_fit_ref 1.038
_refine_ls_hydrogen_treatment mixed
_refine_ls_matrix_type full
_refine_ls_number_parameters 197
_refine_ls_number_reflns 3802
_refine_ls_number_restraints 1
_refine_ls_restrained_S_all 1.037
_refine_ls_R_factor_all 0.0376
_refine_ls_R_factor_gt 0.0278
_refine_ls_shift/su_max 0.001
_refine_ls_shift/su_mean 0.000
_refine_ls_structure_factor_coef Fsqd
_refine_ls_weighting_details 'w=1/[\s^2^(Fo^2^)+(0.0149P)^2^+1.1910P] where P=(Fo^2^+2Fc^2^)/3'
_refine_ls_weighting_scheme calc
_refine_ls_wR_factor_gt 0.0463
_refine_ls_wR_factor_ref 0.0487
_reflns_Friedel_coverage 0.000
_reflns_number_gt 3354
_reflns_number_total 3802
_reflns_threshold_expression 'I > 2\s(I)'
_cod_data_source_file c6sc00302h2.cif
_cod_data_source_block gj64
_cod_depositor_comments 'Adding full bibliography for 1542604--1542615.cif.'
_cod_database_code 1542604
_shelxl_version_number 2013-4
_shelx_space_group_comment
;
The symmetry employed for this shelxl refinement is uniquely defined
by the following loop, which should always be used as a source of
symmetry information in preference to the above space-group names.
They are only intended as comments.
;
_olex2_refinement_description
;
1. Twinned data refinement
 Scales: 0.5276(6) 0.4724(6)
2. Fixed Uiso
 At 1.5 times of:
  All C(H,H,H) groups
3. Restrained distances
 O5-H5B \\sim O5-H5A
 with sigma of 0.01
4.a Idealised Me refined as rotating group:
 C6(H6A,H6B,H6C), C7(H7A,H7B,H7C), C8(H8A,H8B,H8C), C9(H9A,H9B,H9C), C10(H10A,
 H10B,H10C), C12(H12A,H12B,H12C), C14(H14A,H14B,H14C)
;
_olex2_submission_special_instructions 'No special instructions were received'

loop_
_space_group_symop_operation_xyz
'x, y, z'
'-x+1/2, y+1/2, -z+1/2'
'-x, -y, -z'
'x-1/2, -y-1/2, z-1/2'

loop_
_atom_site_label
_atom_site_type_symbol
_atom_site_fract_x
_atom_site_fract_y
_atom_site_fract_z
_atom_site_U_iso_or_equiv
_atom_site_adp_type
_atom_site_occupancy
_atom_site_site_symmetry_order
_atom_site_calc_flag
_atom_site_refinement_flags_posn
Rh1 Rh 0.59554(3) 0.12507(2) 0.26825(2) 0.01391(5) Uani 1 1 d .
O1 O 0.4210(3) 0.07512(14) 0.36011(13) 0.0212(4) Uani 1 1 d .
O2 O 0.5097(3) -0.08543(14) 0.37714(12) 0.0236(5) Uani 1 1 d .
O3 O 0.3943(3) 0.06091(14) 0.18308(13) 0.0206(4) Uani 1 1 d .
O4 O 0.5758(3) -0.05377(16) 0.12679(13) 0.0292(5) Uani 1 1 d .
O5 O 0.7380(3) -0.01817(15) 0.27333(17) 0.0232(5) Uani 1 1 d D
C1 C 0.6611(4) 0.26161(19) 0.33245(17) 0.0123(5) Uani 1 1 d .
C2 C 0.8275(4) 0.2147(2) 0.30871(17) 0.0149(6) Uani 1 1 d .
C3 C 0.8169(4) 0.20679(19) 0.21927(18) 0.0161(6) Uani 1 1 d .
C4 C 0.6445(4) 0.24891(19) 0.18902(17) 0.0144(5) Uani 1 1 d .
C5 C 0.5443(4) 0.28136(18) 0.25884(17) 0.0139(6) Uani 1 1 d .
C6 C 0.6108(4) 0.2841(2) 0.41860(17) 0.0197(6) Uani 1 1 d .
H6A H 0.7070 0.2575 0.4581 0.030 Uiso 1 1 calc GR
H6B H 0.4911 0.2528 0.4286 0.030 Uiso 1 1 calc GR
H6C H 0.6012 0.3570 0.4258 0.030 Uiso 1 1 calc GR
C7 C 0.9866(4) 0.1823(2) 0.36632(19) 0.0234(7) Uani 1 1 d .
H7A H 1.0714 0.1402 0.3362 0.035 Uiso 1 1 calc GR
H7B H 0.9392 0.1439 0.4122 0.035 Uiso 1 1 calc GR
H7C H 1.0535 0.2416 0.3882 0.035 Uiso 1 1 calc GR
C8 C 0.9602(4) 0.1628(2) 0.16647(19) 0.0230(7) Uani 1 1 d .
H8A H 0.9000 0.1162 0.1263 0.034 Uiso 1 1 calc GR
H8B H 1.0533 0.1266 0.2016 0.034 Uiso 1 1 calc GR
H8C H 1.0209 0.2167 0.1369 0.034 Uiso 1 1 calc GR
C9 C 0.5774(4) 0.2562(2) 0.10014(17) 0.0216(6) Uani 1 1 d .
H9A H 0.4413 0.2525 0.0957 0.032 Uiso 1 1 calc GR
H9B H 0.6291 0.2007 0.0691 0.032 Uiso 1 1 calc GR
H9C H 0.6176 0.3202 0.0773 0.032 Uiso 1 1 calc GR
C10 C 0.3623(4) 0.3351(2) 0.25562(18) 0.0188(6) Uani 1 1 d .
H10A H 0.2952 0.3178 0.3046 0.028 Uiso 1 1 calc GR
H10B H 0.2880 0.3152 0.2055 0.028 Uiso 1 1 calc GR
H10C H 0.3840 0.4077 0.2546 0.028 Uiso 1 1 calc GR
C11 C 0.4089(4) -0.0126(2) 0.39156(18) 0.0182(6) Uani 1 1 d .
C12 C 0.2588(4) -0.0242(2) 0.45179(19) 0.0244(7) Uani 1 1 d .
H12A H 0.1393 -0.0362 0.4212 0.037 Uiso 1 1 calc GR
H12B H 0.2510 0.0371 0.4848 0.037 Uiso 1 1 calc GR
H12C H 0.2885 -0.0813 0.4885 0.037 Uiso 1 1 calc GR
C13 C 0.4292(4) -0.0052(2) 0.12895(18) 0.0186(7) Uani 1 1 d .
C14 C 0.2778(4) -0.0216(2) 0.06162(18) 0.0240(7) Uani 1 1 d .
H14A H 0.3092 0.0143 0.0114 0.036 Uiso 1 1 calc GR
H14B H 0.1595 0.0038 0.0802 0.036 Uiso 1 1 calc GR
H14C H 0.2663 -0.0935 0.0496 0.036 Uiso 1 1 calc GR
H5A H 0.665(5) -0.049(3) 0.306(2) 0.045(12) Uiso 1 1 d D
H5B H 0.705(5) -0.034(3) 0.2226(15) 0.042(13) Uiso 1 1 d D

loop_
_atom_site_aniso_label
_atom_site_aniso_U_11
_atom_site_aniso_U_22
_atom_site_aniso_U_33
_atom_site_aniso_U_23
_atom_site_aniso_U_13
_atom_site_aniso_U_12
Rh1 0.00973(8) 0.00694(8) 0.02519(10) 0.00055(12) 0.00208(8) 0.00022(11)
O1 0.0174(10) 0.0125(10) 0.0343(12) 0.0060(9) 0.0073(10) -0.0016(9)
O2 0.0306(13) 0.0140(9) 0.0261(11) 0.0035(8) 0.0008(10) 0.0033(9)
O3 0.0132(9) 0.0140(10) 0.0347(12) -0.0093(9) 0.0024(9) -0.0022(9)
O4 0.0349(13) 0.0272(12) 0.0260(12) 0.0010(10) 0.0076(11) 0.0176(11)
O5 0.0179(10) 0.0125(10) 0.0396(15) 0.0006(11) 0.0054(12) 0.0044(9)
C1 0.0111(13) 0.0079(12) 0.0180(14) 0.0027(10) 0.0022(11) -0.0023(11)
C2 0.0106(14) 0.0098(13) 0.0240(15) 0.0023(11) 0.0002(11) -0.0031(11)
C3 0.0117(13) 0.0093(13) 0.0278(16) 0.0011(11) 0.0050(12) -0.0007(11)
C4 0.0190(14) 0.0066(12) 0.0177(14) -0.0020(10) 0.0012(12) -0.0039(12)
C5 0.0145(13) 0.0061(11) 0.0210(14) -0.0002(10) 0.0008(12) -0.0011(10)
C6 0.0192(14) 0.0178(15) 0.0222(16) 0.0018(12) 0.0026(13) 0.0014(13)
C7 0.0156(14) 0.0258(16) 0.0287(16) 0.0076(13) 0.0002(13) 0.0006(13)
C8 0.0156(14) 0.0206(14) 0.0336(17) -0.0049(13) 0.0083(13) -0.0004(13)
C9 0.0236(15) 0.0213(15) 0.0193(15) -0.0028(12) -0.0029(13) 0.0014(14)
C10 0.0153(13) 0.0126(12) 0.0285(17) 0.0001(11) 0.0016(11) 0.0032(11)
C11 0.0172(16) 0.0166(14) 0.0197(15) 0.0005(11) -0.0082(12) -0.0056(12)
C12 0.0264(18) 0.0208(16) 0.0263(17) 0.0079(13) 0.0033(13) -0.0032(14)
C13 0.0240(19) 0.0117(13) 0.0210(15) 0.0025(11) 0.0094(12) -0.0037(12)
C14 0.0295(19) 0.0217(16) 0.0213(16) -0.0029(13) 0.0063(13) -0.0017(14)

loop_
_atom_type_symbol
_atom_type_description
_atom_type_scat_dispersion_real
_atom_type_scat_dispersion_imag
_atom_type_scat_source
C C 0.0033 0.0016 'International Tables Vol C Tables 4.2.6.8 and 6.1.1.4'
H H 0.0000 0.0000 'International Tables Vol C Tables 4.2.6.8 and 6.1.1.4'
O O 0.0106 0.0060 'International Tables Vol C Tables 4.2.6.8 and 6.1.1.4'
Rh Rh -1.1178 0.9187 'International Tables Vol C Tables 4.2.6.8 and 6.1.1.4'

loop_
_geom_angle_atom_site_label_1
_geom_angle_atom_site_label_2
_geom_angle_atom_site_label_3
_geom_angle
O1 Rh1 O3 85.24(8)
O1 Rh1 O5 89.79(8)
O1 Rh1 C1 92.89(9)
O1 Rh1 C2 116.81(10)
O1 Rh1 C3 156.46(10)
O1 Rh1 C4 142.59(9)
O1 Rh1 C5 104.60(9)
O3 Rh1 O5 88.48(8)
O3 Rh1 C1 141.55(9)
O3 Rh1 C2 157.16(9)
O3 Rh1 C3 117.68(10)
O3 Rh1 C4 93.04(9)
C1 Rh1 O5 129.95(10)
C2 Rh1 O5 96.98(10)
C2 Rh1 C1 39.07(10)
C2 Rh1 C4 66.07(11)
C3 Rh1 O5 95.80(9)
C3 Rh1 C1 66.10(10)
C3 Rh1 C2 39.85(10)
C3 Rh1 C4 39.07(11)
C4 Rh1 O5 127.57(10)
C4 Rh1 C1 65.96(10)
C5 Rh1 O3 103.91(9)
C5 Rh1 O5 161.57(9)
C5 Rh1 C1 39.59(10)
C5 Rh1 C2 66.42(10)
C5 Rh1 C3 66.47(10)
C5 Rh1 C4 39.68(10)
C11 O1 Rh1 128.7(2)
C13 O3 Rh1 124.63(19)
Rh1 O5 H5A 98(3)
Rh1 O5 H5B 95(3)
H5A O5 H5B 108(3)
C2 C1 Rh1 70.15(15)
C2 C1 C5 108.5(2)
C2 C1 C6 126.6(3)
C5 C1 Rh1 69.65(14)
C5 C1 C6 124.9(3)
C6 C1 Rh1 124.56(19)
C1 C2 Rh1 70.78(15)
C1 C2 C3 107.9(2)
C1 C2 C7 125.8(3)
C3 C2 Rh1 70.00(16)
C3 C2 C7 126.4(3)
C7 C2 Rh1 126.0(2)
C2 C3 Rh1 70.15(15)
C2 C3 C8 127.0(3)
C4 C3 Rh1 70.78(15)
C4 C3 C2 107.9(2)
C4 C3 C8 125.1(3)
C8 C3 Rh1 124.77(19)
C3 C4 Rh1 70.15(15)
C3 C4 C5 108.5(2)
C3 C4 C9 125.7(3)
C5 C4 Rh1 69.69(14)
C5 C4 C9 125.9(3)
C9 C4 Rh1 125.00(19)
C1 C5 Rh1 70.76(14)
C1 C5 C4 107.3(2)
C1 C5 C10 125.8(2)
C4 C5 Rh1 70.64(14)
C4 C5 C10 126.6(3)
C10 C5 Rh1 128.56(19)
C1 C6 H6A 109.5
C1 C6 H6B 109.5
C1 C6 H6C 109.5
H6A C6 H6B 109.5
H6A C6 H6C 109.5
H6B C6 H6C 109.5
C2 C7 H7A 109.5
C2 C7 H7B 109.5
C2 C7 H7C 109.5
H7A C7 H7B 109.5
H7A C7 H7C 109.5
H7B C7 H7C 109.5
C3 C8 H8A 109.5
C3 C8 H8B 109.5
C3 C8 H8C 109.5
H8A C8 H8B 109.5
H8A C8 H8C 109.5
H8B C8 H8C 109.5
C4 C9 H9A 109.5
C4 C9 H9B 109.5
C4 C9 H9C 109.5
H9A C9 H9B 109.5
H9A C9 H9C 109.5
H9B C9 H9C 109.5
C5 C10 H10A 109.5
C5 C10 H10B 109.5
C5 C10 H10C 109.5
H10A C10 H10B 109.5
H10A C10 H10C 109.5
H10B C10 H10C 109.5
O1 C11 C12 114.9(3)
O2 C11 O1 125.7(3)
O2 C11 C12 119.4(3)
C11 C12 H12A 109.5
C11 C12 H12B 109.5
C11 C12 H12C 109.5
H12A C12 H12B 109.5
H12A C12 H12C 109.5
H12B C12 H12C 109.5
O3 C13 C14 115.5(3)
O4 C13 O3 125.6(3)
O4 C13 C14 118.9(3)
C13 C14 H14A 109.5
C13 C14 H14B 109.5
C13 C14 H14C 109.5
H14A C14 H14B 109.5
H14A C14 H14C 109.5
H14B C14 H14C 109.5

loop_
_geom_bond_atom_site_label_1
_geom_bond_atom_site_label_2
_geom_bond_distance
Rh1 O1 2.110(2)
Rh1 O3 2.119(2)
Rh1 O5 2.166(2)
Rh1 C1 2.133(3)
Rh1 C2 2.125(3)
Rh1 C3 2.123(3)
Rh1 C4 2.131(3)
Rh1 C5 2.118(2)
O1 C11 1.279(3)
O2 C11 1.242(3)
O3 C13 1.277(3)
O4 C13 1.241(3)
O5 H5A 0.87(2)
O5 H5B 0.87(2)
C1 C2 1.424(4)
C1 C5 1.440(4)
C1 C6 1.490(4)
C2 C3 1.447(4)
C2 C7 1.497(4)
C3 C4 1.422(4)
C3 C8 1.497(4)
C4 C5 1.442(4)
C4 C9 1.491(4)
C5 C10 1.492(4)
C6 H6A 0.9800
C6 H6B 0.9800
C6 H6C 0.9800
C7 H7A 0.9800
C7 H7B 0.9800
C7 H7C 0.9800
C8 H8A 0.9800
C8 H8B 0.9800
C8 H8C 0.9800
C9 H9A 0.9800
C9 H9B 0.9800
C9 H9C 0.9800
C10 H10A 0.9800
C10 H10B 0.9800
C10 H10C 0.9800
C11 C12 1.505(4)
C12 H12A 0.9800
C12 H12B 0.9800
C12 H12C 0.9800
C13 C14 1.510(4)
C14 H14A 0.9800
C14 H14B 0.9800
C14 H14C 0.9800

loop_
_geom_hbond_atom_site_label_D
_geom_hbond_atom_site_label_H
_geom_hbond_atom_site_label_A
_geom_hbond_distance_DH
_geom_hbond_distance_HA
_geom_hbond_distance_DA
_geom_hbond_angle_DHA
O5 H5A O2 0.87(2) 1.72(2) 2.580(3) 168(4)
O5 H5B O4 0.87(2) 1.78(2) 2.621(3) 164(4)

loop_
_geom_torsion_atom_site_label_1
_geom_torsion_atom_site_label_2
_geom_torsion_atom_site_label_3
_geom_torsion_atom_site_label_4
_geom_torsion
Rh1 O1 C11 O2 5.1(4)
Rh1 O1 C11 C12 -175.71(19)
Rh1 O3 C13 O4 12.9(4)
Rh1 O3 C13 C14 -165.44(18)
Rh1 C1 C2 C3 60.47(18)
Rh1 C1 C2 C7 -121.1(3)
Rh1 C1 C5 C4 -61.55(17)
Rh1 C1 C5 C10 124.2(3)
Rh1 C2 C3 C4 61.04(18)
Rh1 C2 C3 C8 -119.2(3)
Rh1 C3 C4 C5 59.36(18)
Rh1 C3 C4 C9 -119.4(3)
Rh1 C4 C5 C1 61.63(17)
Rh1 C4 C5 C10 -124.2(3)
C1 C2 C3 Rh1 -60.96(18)
C1 C2 C3 C4 0.1(3)
C1 C2 C3 C8 179.9(2)
C2 C1 C5 Rh1 59.62(18)
C2 C1 C5 C4 -1.9(3)
C2 C1 C5 C10 -176.2(2)
C2 C3 C4 Rh1 -60.64(18)
C2 C3 C4 C5 -1.3(3)
C2 C3 C4 C9 179.9(3)
C3 C4 C5 Rh1 -59.65(18)
C3 C4 C5 C1 2.0(3)
C3 C4 C5 C10 176.2(2)
C5 C1 C2 Rh1 -59.31(18)
C5 C1 C2 C3 1.2(3)
C5 C1 C2 C7 179.6(3)
C6 C1 C2 Rh1 118.9(3)
C6 C1 C2 C3 179.4(3)
C6 C1 C2 C7 -2.2(4)
C6 C1 C5 Rh1 -118.6(3)
C6 C1 C5 C4 179.8(2)
C6 C1 C5 C10 5.6(4)
C7 C2 C3 Rh1 120.6(3)
C7 C2 C3 C4 -178.4(3)
C7 C2 C3 C8 1.4(5)
C8 C3 C4 Rh1 119.5(3)
C8 C3 C4 C5 178.9(2)
C8 C3 C4 C9 0.1(4)
C9 C4 C5 Rh1 119.2(3)
C9 C4 C5 C1 -179.2(3)
C9 C4 C5 C10 -5.0(4)

loop_
_twin_individual_id
_twin_individual_mass_fraction_refined
1 0.5276(6)
2 0.4724(6)
